data_7106694
loop_
_publ_author_name
'Zou, Li-Fei'
'Zhao, Lang'
'Guo, Yun-Nan'
'Yu, Gui-Miao'
'Guo, Yang'
'Tang, Jinkui'
'Li, Yun-Hui'

_publ_section_title
;
 A dodecanuclear heterometallic dysprosium--cobalt wheel exhibiting
 single-molecule magnet behaviour
;
_journal_coden_ASTM CHCOFS
_journal_issue 30
_journal_name_full
;
 Chemical Communications (Cambridge, United Kingdom)
;
_journal_page_first 8659
_journal_page_last 8661
_journal_paper_doi 10.1039/c1cc12405f
_journal_volume 47
_journal_year 2011
_chemical_formula_sum 'C114 H138 Co4 Dy10 N22 O62 S10'
_chemical_formula_weight 4989.78
_space_group_IT_number 2
_symmetry_cell_setting triclinic
_symmetry_space_group_name_Hall '-P 1'
_symmetry_space_group_name_H-M 'P -1'
_atom_sites_solution_hydrogens geom
_atom_sites_solution_primary direct
_atom_sites_solution_secondary difmap
_audit_creation_method SHELXL-97
_cell_angle_alpha 115.646(1)
_cell_angle_beta 105.043(1)
_cell_angle_gamma 92.992(1)
_cell_formula_units_Z 1
_cell_length_a 17.1089(17)
_cell_length_b 17.1317(9)
_cell_length_c 18.7454(9)
_cell_measurement_reflns_used 9907
_cell_measurement_temperature 191(2)
_cell_measurement_theta_max 25.09
_cell_measurement_theta_min 2.38
_cell_volume 4697.2(6)
_computing_cell_refinement 'Bruker SMART'
_computing_data_collection 'Bruker SMART'
_computing_data_reduction 'Bruker SAINT'
_computing_molecular_graphics 'Bruker SHELXTL'
_computing_publication_material 'Bruker SHELXTL'
_computing_structure_refinement 'SHELXL-97 (Sheldrick, 1997)'
_computing_structure_solution 'SHELXS-97 (Sheldrick, 1990)'
_diffrn_ambient_temperature 191(2)
_diffrn_measured_fraction_theta_full 0.987
_diffrn_measured_fraction_theta_max 0.987
_diffrn_measurement_device_type 'CCD area detector'
_diffrn_measurement_method 'phi and omega scans'
_diffrn_radiation_monochromator graphite
_diffrn_radiation_source 'fine-focus sealed tube'
_diffrn_radiation_type MoK\a
_diffrn_radiation_wavelength 0.71073
_diffrn_reflns_av_R_equivalents 0.0256
_diffrn_reflns_av_sigmaI/netI 0.0544
_diffrn_reflns_limit_h_max 20
_diffrn_reflns_limit_h_min -19
_diffrn_reflns_limit_k_max 20
_diffrn_reflns_limit_k_min -20
_diffrn_reflns_limit_l_max 12
_diffrn_reflns_limit_l_min -22
_diffrn_reflns_number 24174
_diffrn_reflns_theta_full 25.11
_diffrn_reflns_theta_max 25.11
_diffrn_reflns_theta_min 1.26
_exptl_absorpt_coefficient_mu 4.454
_exptl_absorpt_correction_T_max 0.5547
_exptl_absorpt_correction_T_min 0.4695
_exptl_absorpt_correction_type multi-scan
_exptl_absorpt_process_details 'SADABS; Bruker, 2000'
_exptl_crystal_colour green
_exptl_crystal_density_diffrn 1.764
_exptl_crystal_density_method 'not measured'
_exptl_crystal_description rectangle
_exptl_crystal_F_000 2400
_exptl_crystal_size_max 0.20
_exptl_crystal_size_mid 0.18
_exptl_crystal_size_min 0.15
_refine_diff_density_max 2.019
_refine_diff_density_min -1.418
_refine_diff_density_rms 0.307
_refine_ls_extinction_method none
_refine_ls_goodness_of_fit_ref 1.022
_refine_ls_hydrogen_treatment constr
_refine_ls_matrix_type full
_refine_ls_number_parameters 1015
_refine_ls_number_reflns 16536
_refine_ls_number_restraints 0
_refine_ls_restrained_S_all 1.022
_refine_ls_R_factor_all 0.0644
_refine_ls_R_factor_gt 0.0456
_refine_ls_shift/su_max 0.002
_refine_ls_shift/su_mean 0.000
_refine_ls_structure_factor_coef Fsqd
_refine_ls_weighting_details 'calc w=1/[\s^2^(Fo^2^)+(0.0838P)^2^+31.0528P] where P=(Fo^2^+2Fc^2^)/3'
_refine_ls_weighting_scheme calc
_refine_ls_wR_factor_gt 0.1345
_refine_ls_wR_factor_ref 0.1520
_reflns_number_gt 12791
_reflns_number_total 16536
_reflns_threshold_expression >2sigma(I)
_cod_data_source_file c1cc12405f.txt
_cod_data_source_block 1
_cod_original_cell_volume 4697.1(6)
_cod_original_sg_symbol_H-M p-1
_cod_database_code 7106694

loop_
_symmetry_equiv_pos_as_xyz
'x, y, z'
'-x, -y, -z'

loop_
_atom_site_label
_atom_site_type_symbol
_atom_site_fract_x
_atom_site_fract_y
_atom_site_fract_z
_atom_site_U_iso_or_equiv
_atom_site_adp_type
_atom_site_occupancy
_atom_site_symmetry_multiplicity
_atom_site_calc_flag
_atom_site_refinement_flags
_atom_site_disorder_assembly
_atom_site_disorder_group
Dy1 Dy 0.76084(2) 0.39182(3) 0.89984(3) 0.02236(12) Uani 1 1 d . . .
Dy2 Dy 0.76610(3) 0.45580(3) 0.73206(3) 0.02507(12) Uani 1 1 d . . .
Dy3 Dy 0.81260(3) 0.23275(3) 0.71339(3) 0.02573(12) Uani 1 1 d . . .
Dy4 Dy 0.90264(3) 0.33627(3) 0.59774(3) 0.02494(12) Uani 1 1 d . . .
Dy5 Dy 1.15010(2) 0.43349(3) 0.70750(3) 0.02388(12) Uani 1 1 d . . .
Co1 Co 1.29329(7) 0.55431(8) 0.90221(7) 0.0241(3) Uani 1 1 d . . .
Co2 Co 0.53950(12) 0.88087(14) 0.68753(14) 0.0716(6) Uani 1 1 d . . .
S1 S 1.55214(16) 0.6415(2) 0.87030(19) 0.0460(7) Uani 1 1 d . . .
S2 S 0.5740(3) 0.5939(3) 0.5910(3) 0.0771(12) Uani 1 1 d . . .
S3 S 0.7870(3) 1.0693(3) 0.8750(3) 0.0809(12) Uani 1 1 d . . .
S4 S 0.6864(3) 0.9211(3) 0.5272(3) 0.0929(15) Uani 1 1 d . . .
S5 S 0.2755(2) 0.9410(2) 0.6737(2) 0.0687(10) Uani 1 1 d . . .
N1 N 0.6849(5) 0.2878(5) 0.9331(5) 0.0267(18) Uani 1 1 d . . .
N2 N 0.7060(5) 0.3136(5) 1.0189(5) 0.0301(19) Uani 1 1 d . . .
N3 N 0.6337(5) 0.4407(5) 0.9286(4) 0.0243(17) Uani 1 1 d . . .
N4 N 0.6477(4) 0.4938(6) 1.0149(5) 0.0269(18) Uani 1 1 d . . .
N5 N 1.2753(5) 0.4562(6) 0.6687(5) 0.038(2) Uani 1 1 d . . .
N6 N 1.4011(5) 0.5827(6) 0.8807(5) 0.035(2) Uani 1 1 d . . .
N7 N 0.5475(8) 0.7611(10) 0.6735(10) 0.091(5) Uani 1 1 d . . .
N8 N 0.6286(10) 0.9629(10) 0.7898(12) 0.115(6) Uani 1 1 d . . .
N9 N 0.5767(10) 0.8904(9) 0.6022(10) 0.090(4) Uani 1 1 d . . .
N10 N 0.4294(8) 0.9007(9) 0.6836(10) 0.083(4) Uani 1 1 d . . .
N11 N 0.3233(7) 0.6742(10) 0.6232(9) 0.079(4) Uani 1 1 d . . .
O1 O 0.7175(4) 0.2533(4) 0.7848(4) 0.0294(15) Uani 1 1 d . . .
O2 O 0.6640(4) 0.1727(5) 0.6228(4) 0.0334(16) Uani 1 1 d . . .
O3 O 1.2149(4) 0.5727(4) 0.8094(4) 0.0262(14) Uani 1 1 d . . .
O4 O 1.1416(4) 0.5588(5) 0.6640(4) 0.0300(15) Uani 1 1 d . . .
O5 O 0.6785(4) 0.4144(5) 0.7892(4) 0.0316(16) Uani 1 1 d . . .
O6 O 0.6286(4) 0.3618(5) 0.6277(4) 0.0339(17) Uani 1 1 d . . .
O7 O 1.2590(4) 0.4276(4) 0.8100(4) 0.0281(15) Uani 1 1 d . . .
O8 O 1.2078(4) 0.2868(4) 0.6707(4) 0.0346(16) Uani 1 1 d . . .
O9 O 0.8234(4) 0.5794(4) 0.8572(4) 0.0334(16) Uani 1 1 d . . .
O10 O 0.7927(4) 0.5432(5) 0.9478(4) 0.0340(16) Uani 1 1 d . . .
O11 O 0.8487(4) 0.4427(5) 0.5636(4) 0.0330(16) Uani 1 1 d . . .
O12 O 0.7604(4) 0.4972(5) 0.6323(4) 0.0383(17) Uani 1 1 d . . .
O13 O 0.9032(4) 0.2388(4) 0.8311(4) 0.0316(16) Uani 1 1 d . . .
O14 O 0.8671(4) 0.3273(4) 0.9400(4) 0.0318(15) Uani 1 1 d . . .
O15 O 0.8970(4) 0.1853(5) 0.5346(4) 0.0364(17) Uani 1 1 d . . .
O16 O 0.8270(5) 0.1305(5) 0.5928(5) 0.0445(19) Uani 1 1 d . . .
O17 O 1.0125(4) 0.4721(4) 0.6875(4) 0.0277(15) Uani 1 1 d . . .
O18 O 0.9059(4) 0.4687(4) 0.7303(4) 0.0264(14) Uani 1 1 d . . .
O19 O 1.0419(4) 0.3100(4) 0.6660(4) 0.0284(15) Uani 1 1 d . . .
O20 O 0.9397(4) 0.2944(4) 0.7118(4) 0.0273(15) Uani 1 1 d . . .
O21 O 1.1038(4) 0.4532(4) 0.8211(4) 0.0290(15) Uani 1 1 d . . .
O22 O 0.8085(4) 0.4645(4) 1.0521(4) 0.0244(14) Uani 1 1 d . . .
O23 O 1.1061(4) 0.3609(4) 0.5652(4) 0.0304(15) Uani 1 1 d . . .
O24 O 0.9701(4) 0.3259(5) 0.5050(4) 0.0327(16) Uani 1 1 d . . .
O25 O 0.8327(3) 0.3861(4) 0.8095(3) 0.0226(13) Uani 1 1 d . . .
H25 H 0.8924 0.4133 0.8393 0.027 Uiso 1 1 calc . . .
O26 O 0.7867(4) 0.3174(4) 0.6400(4) 0.0270(14) Uani 1 1 d . . .
H26 H 0.7364 0.2867 0.5901 0.032 Uiso 1 1 calc . . .
O27 O 0.6651(4) 0.5524(5) 0.7399(5) 0.0426(18) Uani 1 1 d . . .
O28 O 0.7844(4) 0.2655(5) 0.4725(4) 0.0384(17) Uani 1 1 d . . .
O29 O 0.7831(5) 0.0919(5) 0.7076(5) 0.0417(18) Uani 1 1 d . . .
H29A H 0.7444 0.0592 0.6639 0.063 Uiso 1 1 calc R . .
O30 O 0.5470(6) 0.9010(6) 0.8202(6) 0.069(3) Uani 1 1 d . . .
O31 O 0.511(2) 0.0891(17) 0.9532(15) 0.283(16) Uani 1 1 d . . .
C1 C 0.6446(6) 0.1992(6) 0.7496(6) 0.028(2) Uani 1 1 d . . .
C2 C 0.6118(6) 0.1549(6) 0.6617(6) 0.029(2) Uani 1 1 d . . .
C3 C 0.5354(6) 0.1019(7) 0.6216(6) 0.037(2) Uani 1 1 d . . .
H3 H 0.5133 0.0758 0.5626 0.044 Uiso 1 1 calc R . .
C4 C 0.4903(6) 0.0864(7) 0.6678(7) 0.041(3) Uani 1 1 d . . .
H4 H 0.4377 0.0488 0.6399 0.049 Uiso 1 1 calc R . .
C5 C 0.5208(6) 0.1248(7) 0.7526(6) 0.037(3) Uani 1 1 d . . .
H5 H 0.4900 0.1122 0.7832 0.045 Uiso 1 1 calc R . .
C6 C 0.5982(6) 0.1832(7) 0.7957(6) 0.031(2) Uani 1 1 d . . .
C7 C 0.6345(7) 0.1306(8) 0.5333(6) 0.045(3) Uani 1 1 d . . .
H7A H 0.6169 0.0672 0.5120 0.068 Uiso 1 1 calc R . .
H7B H 0.6787 0.1407 0.5122 0.068 Uiso 1 1 calc R . .
H7C H 0.5876 0.1553 0.5147 0.068 Uiso 1 1 calc R . .
C8 C 0.6260(6) 0.2200(6) 0.8839(6) 0.029(2) Uani 1 1 d . . .
H8 H 0.5996 0.1930 0.9086 0.035 Uiso 1 1 calc R . .
C9 C 0.7273(6) 0.2553(7) 1.0407(6) 0.034(2) Uani 1 1 d . . .
H9 H 0.7223 0.1979 0.9972 0.041 Uiso 1 1 calc R . .
C10 C 0.7585(7) 0.2674(7) 1.1253(7) 0.041(3) Uani 1 1 d . . .
C11 C 0.7669(10) 0.1943(8) 1.1378(8) 0.065(4) Uani 1 1 d . . .
H11 H 0.7480 0.1375 1.0908 0.078 Uiso 1 1 calc R . .
C12 C 1.1984(11) 0.8001(11) 0.7849(9) 0.082(5) Uani 1 1 d . . .
H12 H 1.1949 0.8518 0.7782 0.099 Uiso 1 1 calc R . .
C13 C 1.1682(7) 0.7156(8) 0.7157(7) 0.049(3) Uani 1 1 d . . .
H13 H 1.1447 0.7100 0.6615 0.059 Uiso 1 1 calc R . .
C14 C 1.1726(6) 0.6432(7) 0.7264(6) 0.033(2) Uani 1 1 d . . .
C15 C 1.2117(6) 0.6481(7) 0.8047(6) 0.033(2) Uani 1 1 d . . .
C16 C 1.0816(7) 0.5514(8) 0.5912(7) 0.043(3) Uani 1 1 d . . .
H16A H 1.0373 0.5820 0.6070 0.064 Uiso 1 1 calc R . .
H16B H 1.0587 0.4890 0.5524 0.064 Uiso 1 1 calc R . .
H16C H 1.1077 0.5781 0.5643 0.064 Uiso 1 1 calc R . .
C17 C 0.5971(5) 0.3819(7) 0.7489(6) 0.028(2) Uani 1 1 d . . .
C18 C 0.5697(5) 0.3506(7) 0.6628(6) 0.030(2) Uani 1 1 d . . .
C19 C 0.4879(6) 0.3083(7) 0.6162(7) 0.038(3) Uani 1 1 d . . .
H19 H 0.4707 0.2834 0.5571 0.045 Uiso 1 1 calc R . .
C20 C 0.4329(6) 0.3031(8) 0.6561(7) 0.041(3) Uani 1 1 d . . .
H20 H 0.3775 0.2735 0.6249 0.049 Uiso 1 1 calc R . .
C21 C 0.4579(6) 0.3407(7) 0.7414(7) 0.039(3) Uani 1 1 d . . .
H21 H 0.4188 0.3396 0.7690 0.046 Uiso 1 1 calc R . .
C22 C 0.5397(5) 0.3805(7) 0.7882(6) 0.030(2) Uani 1 1 d . . .
C23 C 0.5999(6) 0.3476(9) 0.5422(6) 0.049(3) Uani 1 1 d . . .
H23A H 0.5673 0.2879 0.5062 0.073 Uiso 1 1 calc R . .
H23B H 0.6474 0.3544 0.5239 0.073 Uiso 1 1 calc R . .
H23C H 0.5658 0.3908 0.5388 0.073 Uiso 1 1 calc R . .
C24 C 0.5603(5) 0.4262(7) 0.8798(6) 0.031(2) Uani 1 1 d . . .
H24 H 0.5177 0.4454 0.9035 0.037 Uiso 1 1 calc R . .
C25 C 0.6414(6) 0.5739(7) 1.0358(6) 0.031(2) Uani 1 1 d . . .
H25A H 0.6188 0.5872 0.9913 0.037 Uiso 1 1 calc R . .
C26 C 1.3358(6) 0.3533(7) 0.8818(6) 0.032(2) Uani 1 1 d . . .
C27 C 1.3585(7) 0.2735(8) 0.8748(7) 0.043(3) Uani 1 1 d . . .
H27 H 1.3911 0.2711 0.9230 0.051 Uiso 1 1 calc R . .
C28 C 1.3342(8) 0.1983(8) 0.7990(8) 0.050(3) Uani 1 1 d . . .
H28 H 1.3519 0.1452 0.7947 0.060 Uiso 1 1 calc R . .
C29 C 1.2827(6) 0.2007(7) 0.7278(7) 0.039(3) Uani 1 1 d . . .
H29 H 1.2648 0.1488 0.6758 0.047 Uiso 1 1 calc R . .
C30 C 1.2587(6) 0.2769(7) 0.7338(6) 0.030(2) Uani 1 1 d . . .
C31 C 1.2846(5) 0.3569(7) 0.8104(6) 0.027(2) Uani 1 1 d . . .
C32 C 1.1749(9) 0.2077(8) 0.5942(7) 0.059(4) Uani 1 1 d . . .
H32A H 1.2202 0.1811 0.5762 0.088 Uiso 1 1 calc R . .
H32B H 1.1412 0.2213 0.5516 0.088 Uiso 1 1 calc R . .
H32C H 1.1408 0.1663 0.6021 0.088 Uiso 1 1 calc R . .
C33 C 0.8063(6) 0.5976(6) 0.9235(6) 0.029(2) Uani 1 1 d . . .
C34 C 0.8000(8) 0.6919(7) 0.9768(7) 0.046(3) Uani 1 1 d . . .
H34A H 0.7419 0.6967 0.9686 0.070 Uiso 1 1 calc R . .
H34B H 0.8265 0.7311 0.9606 0.070 Uiso 1 1 calc R . .
H34C H 0.8277 0.7090 1.0356 0.070 Uiso 1 1 calc R . .
C35 C 0.7996(6) 0.4933(7) 0.5822(6) 0.034(2) Uani 1 1 d . . .
C36 C 0.7875(9) 0.5547(9) 0.5450(9) 0.060(4) Uani 1 1 d . . .
H36A H 0.8306 0.6078 0.5787 0.090 Uiso 1 1 calc R . .
H36B H 0.7333 0.5711 0.5436 0.090 Uiso 1 1 calc R . .
H36C H 0.7907 0.5255 0.4881 0.090 Uiso 1 1 calc R . .
C37 C 0.9091(6) 0.2732(7) 0.9073(7) 0.034(2) Uani 1 1 d . . .
C38 C 0.9698(8) 0.2487(9) 0.9624(7) 0.058(4) Uani 1 1 d . . .
H38A H 1.0123 0.3005 1.0034 0.087 Uiso 1 1 calc R . .
H38B H 0.9954 0.2025 0.9290 0.087 Uiso 1 1 calc R . .
H38C H 0.9418 0.2267 0.9915 0.087 Uiso 1 1 calc R . .
C39 C 0.8670(6) 0.1219(7) 0.5426(6) 0.035(2) Uani 1 1 d . . .
C40 C 0.8768(9) 0.0301(8) 0.4889(8) 0.056(3) Uani 1 1 d . . .
H40A H 0.9007 0.0305 0.4469 0.084 Uiso 1 1 calc R . .
H40B H 0.8228 -0.0093 0.4612 0.084 Uiso 1 1 calc R . .
H40C H 0.9134 0.0091 0.5237 0.084 Uiso 1 1 calc R . .
C41 C 0.9729(5) 0.5108(6) 0.7370(6) 0.025(2) Uani 1 1 d . . .
C42 C 1.0013(6) 0.6042(7) 0.7994(7) 0.037(3) Uani 1 1 d . . .
H42A H 1.0584 0.6130 0.8332 0.056 Uiso 1 1 calc R . .
H42B H 0.9662 0.6206 0.8356 0.056 Uiso 1 1 calc R . .
H42C H 0.9980 0.6410 0.7712 0.056 Uiso 1 1 calc R . .
C43 C 1.0133(6) 0.2858(6) 0.7106(6) 0.028(2) Uani 1 1 d . . .
C44 C 1.0621(7) 0.2441(8) 0.7585(8) 0.045(3) Uani 1 1 d . . .
H44A H 1.0608 0.1825 0.7204 0.068 Uiso 1 1 calc R . .
H44B H 1.0383 0.2464 0.8014 0.068 Uiso 1 1 calc R . .
H44C H 1.1193 0.2761 0.7849 0.068 Uiso 1 1 calc R . .
C45 C 1.1220(5) 0.4896(6) 0.8982(6) 0.027(2) Uani 1 1 d . . .
C46 C 1.0538(6) 0.4770(7) 0.9324(6) 0.033(2) Uani 1 1 d . . .
H46A H 1.0153 0.5162 0.9280 0.049 Uiso 1 1 calc R . .
H46B H 1.0778 0.4910 0.9910 0.049 Uiso 1 1 calc R . .
H46C H 1.0245 0.4156 0.9003 0.049 Uiso 1 1 calc R . .
C47 C 1.0419(7) 0.3189(7) 0.5033(7) 0.037(2) Uani 1 1 d . . .
C48 C 1.0508(8) 0.2543(10) 0.4211(7) 0.063(4) Uani 1 1 d . . .
H48A H 1.0156 0.1972 0.4007 0.094 Uiso 1 1 calc R . .
H48B H 1.1084 0.2471 0.4290 0.094 Uiso 1 1 calc R . .
H48C H 1.0342 0.2767 0.3805 0.094 Uiso 1 1 calc R . .
C49 C 1.3350(7) 0.4756(8) 0.6588(7) 0.043(3) Uani 1 1 d . . .
C50 C 1.4098(8) 0.4991(10) 0.6418(9) 0.066(4) Uani 1 1 d . . .
H50A H 1.4029 0.4644 0.5823 0.099 Uiso 1 1 calc R . .
H50B H 1.4573 0.4865 0.6746 0.099 Uiso 1 1 calc R . .
H50C H 1.4188 0.5621 0.6571 0.099 Uiso 1 1 calc R . .
C51 C 1.4638(7) 0.6071(7) 0.8756(6) 0.036(2) Uani 1 1 d . . .
C52 C 0.5591(8) 0.6879(13) 0.6369(11) 0.071(5) Uani 1 1 d . . .
C53 C 0.6958(11) 1.0072(11) 0.8272(13) 0.091(6) Uani 1 1 d . . .
C54 C 0.6247(9) 0.9017(9) 0.5691(10) 0.064(4) Uani 1 1 d . . .
C55 C 0.3644(10) 0.9174(9) 0.6819(10) 0.065(4) Uani 1 1 d . . .
C56 C 0.3588(10) 0.7091(13) 0.6925(11) 0.082(5) Uani 1 1 d . . .
C57 C 0.4067(13) 0.7559(18) 0.7812(11) 0.136(10) Uani 1 1 d . . .
H57A H 0.4637 0.7466 0.7883 0.203 Uiso 1 1 calc R . .
H57B H 0.3824 0.7333 0.8120 0.203 Uiso 1 1 calc R . .
H57C H 0.4061 0.8191 0.8025 0.203 Uiso 1 1 calc R . .

loop_
_atom_site_aniso_label
_atom_site_aniso_U_11
_atom_site_aniso_U_22
_atom_site_aniso_U_33
_atom_site_aniso_U_23
_atom_site_aniso_U_13
_atom_site_aniso_U_12
Dy1 0.0149(2) 0.0326(2) 0.0156(2) 0.00893(19) 0.00405(16) -0.00292(17)
Dy2 0.0175(2) 0.0387(3) 0.0198(2) 0.0138(2) 0.00744(17) 0.00170(18)
Dy3 0.0205(2) 0.0311(3) 0.0187(2) 0.00645(19) 0.00619(17) -0.00422(18)
Dy4 0.0177(2) 0.0361(3) 0.0164(2) 0.00874(19) 0.00549(17) -0.00162(18)
Dy5 0.0163(2) 0.0356(3) 0.0170(2) 0.00970(19) 0.00647(17) -0.00048(17)
Co1 0.0181(6) 0.0348(7) 0.0182(6) 0.0117(6) 0.0059(5) -0.0003(5)
Co2 0.0550(12) 0.0700(13) 0.0741(14) 0.0294(11) 0.0057(10) -0.0014(10)
S1 0.0248(13) 0.075(2) 0.0494(17) 0.0377(16) 0.0151(12) 0.0028(13)
S2 0.066(2) 0.119(4) 0.069(3) 0.063(3) 0.020(2) 0.029(2)
S3 0.080(3) 0.083(3) 0.060(2) 0.025(2) 0.013(2) -0.011(2)
S4 0.080(3) 0.086(3) 0.072(3) -0.001(2) 0.034(2) -0.006(2)
S5 0.068(2) 0.049(2) 0.059(2) 0.0059(17) 0.0068(19) 0.0079(17)
N1 0.024(4) 0.032(4) 0.025(4) 0.012(4) 0.012(3) -0.002(3)
N2 0.028(4) 0.040(5) 0.019(4) 0.011(4) 0.009(3) -0.007(4)
N3 0.024(4) 0.035(4) 0.014(4) 0.012(3) 0.006(3) 0.006(3)
N4 0.020(4) 0.043(5) 0.021(4) 0.016(4) 0.009(3) 0.000(3)
N5 0.023(5) 0.059(6) 0.032(5) 0.019(5) 0.015(4) 0.003(4)
N6 0.020(4) 0.056(6) 0.035(5) 0.026(5) 0.009(4) 0.003(4)
N7 0.061(8) 0.070(9) 0.117(13) 0.036(9) 0.007(8) 0.000(7)
N8 0.086(11) 0.080(11) 0.161(17) 0.054(11) 0.016(11) 0.002(9)
N9 0.103(11) 0.080(10) 0.100(11) 0.043(9) 0.052(10) 0.010(8)
N10 0.045(7) 0.073(9) 0.124(13) 0.045(9) 0.017(8) 0.005(6)
N11 0.051(7) 0.133(12) 0.097(11) 0.092(10) 0.023(7) 0.023(7)
O1 0.020(3) 0.041(4) 0.016(3) 0.008(3) 0.002(3) -0.011(3)
O2 0.026(3) 0.044(4) 0.018(3) 0.008(3) 0.002(3) -0.011(3)
O3 0.023(3) 0.034(4) 0.019(3) 0.010(3) 0.006(3) 0.001(3)
O4 0.021(3) 0.047(4) 0.028(4) 0.022(3) 0.006(3) 0.004(3)
O5 0.013(3) 0.058(5) 0.019(3) 0.017(3) 0.001(3) -0.001(3)
O6 0.018(3) 0.062(5) 0.018(3) 0.018(3) 0.002(3) 0.002(3)
O7 0.023(3) 0.036(4) 0.023(3) 0.011(3) 0.008(3) 0.004(3)
O8 0.030(4) 0.034(4) 0.028(4) 0.006(3) 0.007(3) 0.005(3)
O9 0.035(4) 0.036(4) 0.024(4) 0.008(3) 0.014(3) 0.001(3)
O10 0.034(4) 0.036(4) 0.030(4) 0.016(3) 0.009(3) -0.001(3)
O11 0.031(4) 0.050(4) 0.025(4) 0.022(3) 0.012(3) 0.006(3)
O12 0.027(4) 0.062(5) 0.038(4) 0.031(4) 0.017(3) 0.011(3)
O13 0.028(4) 0.040(4) 0.023(4) 0.010(3) 0.011(3) 0.004(3)
O14 0.033(4) 0.037(4) 0.023(4) 0.011(3) 0.011(3) 0.008(3)
O15 0.037(4) 0.041(4) 0.022(4) 0.008(3) 0.007(3) -0.001(3)
O16 0.044(4) 0.042(4) 0.030(4) 0.001(3) 0.015(4) -0.006(3)
O17 0.018(3) 0.038(4) 0.026(4) 0.015(3) 0.007(3) 0.003(3)
O18 0.017(3) 0.038(4) 0.022(3) 0.013(3) 0.006(3) -0.004(3)
O19 0.024(3) 0.037(4) 0.023(3) 0.011(3) 0.009(3) 0.001(3)
O20 0.017(3) 0.036(4) 0.025(3) 0.011(3) 0.007(3) -0.001(3)
O21 0.018(3) 0.045(4) 0.014(3) 0.009(3) 0.002(3) -0.008(3)
O22 0.018(3) 0.036(4) 0.019(3) 0.014(3) 0.005(3) -0.003(3)
O23 0.024(3) 0.040(4) 0.015(3) 0.004(3) 0.004(3) -0.005(3)
O24 0.022(3) 0.053(5) 0.023(4) 0.017(3) 0.009(3) 0.001(3)
O25 0.019(3) 0.031(3) 0.012(3) 0.005(3) 0.005(2) -0.003(3)
O26 0.020(3) 0.036(4) 0.018(3) 0.009(3) 0.004(3) -0.004(3)
O27 0.040(4) 0.057(5) 0.043(5) 0.029(4) 0.020(4) 0.016(4)
O28 0.027(4) 0.050(5) 0.024(4) 0.010(3) 0.002(3) -0.001(3)
O29 0.041(4) 0.040(4) 0.031(4) 0.010(4) 0.005(3) -0.002(3)
O30 0.078(7) 0.066(6) 0.052(6) 0.016(5) 0.030(5) -0.010(5)
O31 0.45(4) 0.25(3) 0.19(2) 0.11(2) 0.17(3) -0.07(3)
C1 0.025(5) 0.029(5) 0.023(5) 0.007(4) 0.010(4) -0.004(4)
C2 0.023(5) 0.030(5) 0.023(5) 0.003(4) 0.009(4) -0.007(4)
C3 0.033(6) 0.043(6) 0.024(5) 0.010(5) 0.003(4) -0.001(5)
C4 0.022(5) 0.046(7) 0.037(6) 0.009(5) 0.004(5) -0.007(5)
C5 0.026(5) 0.043(6) 0.030(6) 0.007(5) 0.009(4) -0.011(4)
C6 0.025(5) 0.033(5) 0.030(5) 0.011(4) 0.010(4) -0.008(4)
C7 0.041(6) 0.060(8) 0.020(5) 0.013(5) 0.001(5) -0.015(5)
C8 0.023(5) 0.032(5) 0.030(5) 0.012(4) 0.012(4) -0.006(4)
C9 0.041(6) 0.031(6) 0.028(5) 0.015(5) 0.005(5) -0.002(4)
C10 0.055(7) 0.033(6) 0.034(6) 0.018(5) 0.012(5) -0.003(5)
C11 0.099(11) 0.037(7) 0.043(7) 0.016(6) 0.006(7) -0.010(7)
C12 0.112(14) 0.067(10) 0.061(10) 0.042(8) -0.003(9) -0.009(9)
C13 0.050(7) 0.057(8) 0.036(6) 0.027(6) 0.002(5) -0.006(6)
C14 0.030(5) 0.037(6) 0.036(6) 0.022(5) 0.011(4) -0.004(4)
C15 0.034(6) 0.042(6) 0.032(6) 0.021(5) 0.019(5) 0.006(5)
C16 0.045(7) 0.060(8) 0.031(6) 0.031(6) 0.004(5) 0.011(6)
C17 0.014(4) 0.040(6) 0.029(5) 0.017(5) 0.003(4) -0.001(4)
C18 0.013(4) 0.050(6) 0.024(5) 0.016(5) 0.005(4) 0.006(4)
C19 0.021(5) 0.053(7) 0.030(6) 0.015(5) 0.002(4) -0.002(5)
C20 0.017(5) 0.061(7) 0.036(6) 0.019(6) 0.003(4) -0.009(5)
C21 0.016(5) 0.055(7) 0.042(6) 0.020(6) 0.009(4) 0.002(4)
C22 0.016(4) 0.043(6) 0.025(5) 0.013(5) 0.004(4) -0.006(4)
C23 0.024(5) 0.092(10) 0.013(5) 0.017(6) -0.003(4) -0.010(6)
C24 0.017(5) 0.045(6) 0.036(6) 0.023(5) 0.012(4) 0.001(4)
C25 0.024(5) 0.048(7) 0.027(5) 0.024(5) 0.010(4) 0.002(4)
C26 0.026(5) 0.040(6) 0.028(5) 0.012(5) 0.012(4) 0.000(4)
C27 0.047(7) 0.053(7) 0.043(7) 0.030(6) 0.021(5) 0.020(6)
C28 0.064(8) 0.033(6) 0.050(7) 0.017(6) 0.015(6) 0.014(6)
C29 0.031(6) 0.036(6) 0.040(6) 0.007(5) 0.015(5) 0.001(5)
C30 0.021(5) 0.040(6) 0.035(6) 0.019(5) 0.015(4) 0.003(4)
C31 0.021(5) 0.039(6) 0.036(6) 0.023(5) 0.022(4) 0.010(4)
C32 0.079(9) 0.041(7) 0.028(6) 0.000(5) 0.002(6) 0.015(6)
C33 0.024(5) 0.032(5) 0.025(5) 0.010(4) 0.006(4) -0.002(4)
C34 0.057(7) 0.041(7) 0.043(7) 0.017(6) 0.022(6) 0.005(5)
C35 0.025(5) 0.051(7) 0.036(6) 0.029(5) 0.011(5) 0.003(5)
C36 0.077(10) 0.076(10) 0.064(9) 0.049(8) 0.047(8) 0.033(8)
C37 0.027(5) 0.035(6) 0.036(6) 0.014(5) 0.008(5) -0.001(4)
C38 0.066(9) 0.068(9) 0.033(6) 0.019(6) 0.008(6) 0.034(7)
C39 0.037(6) 0.041(6) 0.015(5) 0.006(4) 0.003(4) 0.000(5)
C40 0.085(10) 0.040(7) 0.043(7) 0.008(6) 0.038(7) 0.011(6)
C41 0.020(5) 0.034(5) 0.019(5) 0.013(4) 0.002(4) 0.001(4)
C42 0.032(6) 0.044(6) 0.035(6) 0.012(5) 0.021(5) 0.000(5)
C43 0.025(5) 0.030(5) 0.021(5) 0.008(4) 0.003(4) -0.004(4)
C44 0.030(6) 0.069(8) 0.058(8) 0.042(7) 0.023(5) 0.015(5)
C45 0.020(5) 0.032(5) 0.022(5) 0.009(4) 0.003(4) 0.001(4)
C46 0.020(5) 0.044(6) 0.022(5) 0.006(5) 0.007(4) -0.010(4)
C47 0.040(6) 0.046(6) 0.031(6) 0.021(5) 0.018(5) 0.004(5)
C48 0.048(7) 0.087(10) 0.022(6) -0.003(6) 0.012(5) 0.016(7)
C49 0.030(6) 0.060(8) 0.039(6) 0.025(6) 0.009(5) 0.008(5)
C50 0.041(7) 0.094(11) 0.072(10) 0.037(9) 0.034(7) 0.007(7)
C51 0.037(6) 0.049(7) 0.024(5) 0.019(5) 0.010(5) 0.005(5)
C52 0.034(7) 0.102(13) 0.081(11) 0.060(11) -0.002(7) -0.014(8)
C53 0.071(11) 0.063(10) 0.123(16) 0.033(11) 0.022(11) 0.014(9)
C54 0.060(9) 0.042(8) 0.070(10) 0.013(7) 0.015(8) -0.001(6)
C55 0.075(10) 0.044(8) 0.073(10) 0.029(7) 0.022(8) -0.009(7)
C56 0.069(10) 0.139(16) 0.068(11) 0.074(12) 0.020(9) 0.030(10)
C57 0.121(17) 0.24(3) 0.074(13) 0.104(17) 0.020(12) 0.064(19)

loop_
_atom_type_symbol
_atom_type_description
_atom_type_scat_dispersion_real
_atom_type_scat_dispersion_imag
_atom_type_scat_source
C C 0.0033 0.0016 'International Tables Vol C Tables 4.2.6.8 and 6.1.1.4'
H H 0.0000 0.0000 'International Tables Vol C Tables 4.2.6.8 and 6.1.1.4'
N N 0.0061 0.0033 'International Tables Vol C Tables 4.2.6.8 and 6.1.1.4'
O O 0.0106 0.0060 'International Tables Vol C Tables 4.2.6.8 and 6.1.1.4'
Dy Dy -0.1892 4.4098 'International Tables Vol C Tables 4.2.6.8 and 6.1.1.4'
Co Co 0.3494 0.9721 'International Tables Vol C Tables 4.2.6.8 and 6.1.1.4'
S S 0.1246 0.1234 'International Tables Vol C Tables 4.2.6.8 and 6.1.1.4'

loop_
_geom_angle_atom_site_label_1
_geom_angle_atom_site_label_2
_geom_angle_atom_site_label_3
_geom_angle
_geom_angle_site_symmetry_1
_geom_angle_site_symmetry_3
_geom_angle_publ_flag
O14 Dy1 O25 79.9(2) . . ?
O14 Dy1 O1 82.1(2) . . ?
O25 Dy1 O1 72.0(2) . . ?
O14 Dy1 O10 116.1(2) . . ?
O25 Dy1 O10 83.4(2) . . ?
O1 Dy1 O10 146.6(2) . . ?
O14 Dy1 O5 145.6(2) . . ?
O25 Dy1 O5 69.2(2) . . ?
O1 Dy1 O5 74.4(2) . . ?
O10 Dy1 O5 75.9(2) . . ?
O14 Dy1 O22 73.1(2) . . ?
O25 Dy1 O22 128.9(2) . . ?
O1 Dy1 O22 142.0(2) . . ?
O10 Dy1 O22 71.4(2) . . ?
O5 Dy1 O22 138.9(2) . . ?
O14 Dy1 N3 142.4(2) . . ?
O25 Dy1 N3 137.6(2) . . ?
O1 Dy1 N3 105.7(2) . . ?
O10 Dy1 N3 77.5(2) . . ?
O5 Dy1 N3 69.5(2) . . ?
O22 Dy1 N3 79.6(2) . . ?
O14 Dy1 N1 80.0(2) . . ?
O25 Dy1 N1 139.2(2) . . ?
O1 Dy1 N1 70.2(2) . . ?
O10 Dy1 N1 137.5(2) . . ?
O5 Dy1 N1 113.9(2) . . ?
O22 Dy1 N1 77.3(2) . . ?
N3 Dy1 N1 69.0(3) . . ?
O12 Dy2 O9 106.7(3) . . ?
O12 Dy2 O5 139.1(2) . . ?
O9 Dy2 O5 88.7(2) . . ?
O12 Dy2 O26 87.6(2) . . ?
O9 Dy2 O26 145.0(2) . . ?
O5 Dy2 O26 101.4(2) . . ?
O12 Dy2 O25 148.3(2) . . ?
O9 Dy2 O25 82.1(2) . . ?
O5 Dy2 O25 69.7(2) . . ?
O26 Dy2 O25 70.5(2) . . ?
O12 Dy2 O18 76.7(2) . . ?
O9 Dy2 O18 81.4(2) . . ?
O5 Dy2 O18 144.0(2) . . ?
O26 Dy2 O18 70.7(2) . . ?
O25 Dy2 O18 74.7(2) . . ?
O12 Dy2 O27 73.1(2) . . ?
O9 Dy2 O27 74.9(3) . . ?
O5 Dy2 O27 75.0(2) . . ?
O26 Dy2 O27 140.1(2) . . ?
O25 Dy2 O27 137.9(2) . . ?
O18 Dy2 O27 133.8(2) . . ?
O12 Dy2 O6 80.6(2) . . ?
O9 Dy2 O6 142.4(2) . . ?
O5 Dy2 O6 65.7(2) . . ?
O26 Dy2 O6 70.3(2) . . ?
O25 Dy2 O6 111.3(2) . . ?
O18 Dy2 O6 135.3(2) . . ?
O27 Dy2 O6 72.3(3) . . ?
O16 Dy3 O13 113.8(3) . . ?
O16 Dy3 O1 137.7(2) . . ?
O13 Dy3 O1 85.2(2) . . ?
O16 Dy3 O20 76.9(2) . . ?
O13 Dy3 O20 78.7(2) . . ?
O1 Dy3 O20 145.4(2) . . ?
O16 Dy3 O26 83.5(3) . . ?
O13 Dy3 O26 140.1(2) . . ?
O1 Dy3 O26 106.2(2) . . ?
O20 Dy3 O26 70.5(2) . . ?
O16 Dy3 O29 72.8(3) . . ?
O13 Dy3 O29 73.4(2) . . ?
O1 Dy3 O29 77.7(3) . . ?
O20 Dy3 O29 125.0(2) . . ?
O26 Dy3 O29 145.8(2) . . ?
O16 Dy3 O25 147.1(2) . . ?
O13 Dy3 O25 79.0(2) . . ?
O1 Dy3 O25 70.6(2) . . ?
O20 Dy3 O25 76.4(2) . . ?
O26 Dy3 O25 69.7(2) . . ?
O29 Dy3 O25 139.3(2) . . ?
O16 Dy3 O2 78.7(2) . . ?
O13 Dy3 O2 140.7(2) . . ?
O1 Dy3 O2 64.9(2) . . ?
O20 Dy3 O2 140.0(2) . . ?
O26 Dy3 O2 75.6(2) . . ?
O29 Dy3 O2 75.8(2) . . ?
O25 Dy3 O2 111.3(2) . . ?
O24 Dy4 O15 80.9(3) . . ?
O24 Dy4 O11 82.4(2) . . ?
O15 Dy4 O11 138.7(2) . . ?
O24 Dy4 O26 155.6(2) . . ?
O15 Dy4 O26 90.5(2) . . ?
O11 Dy4 O26 89.4(2) . . ?
O24 Dy4 O28 82.6(2) . . ?
O15 Dy4 O28 70.2(2) . . ?
O11 Dy4 O28 70.3(2) . . ?
O26 Dy4 O28 73.0(2) . . ?
O24 Dy4 O20 128.8(2) . . ?
O15 Dy4 O20 73.6(2) . . ?
O11 Dy4 O20 142.9(2) . . ?
O26 Dy4 O20 68.9(2) . . ?
O28 Dy4 O20 126.3(2) . . ?
O24 Dy4 O17 80.6(2) . . ?
O15 Dy4 O17 136.7(2) . . ?
O11 Dy4 O17 76.2(2) . . ?
O26 Dy4 O17 119.8(2) . . ?
O28 Dy4 O17 144.2(2) . . ?
O20 Dy4 O17 88.5(2) . . ?
O24 Dy4 O18 129.0(2) . . ?
O15 Dy4 O18 144.8(2) . . ?
O11 Dy4 O18 71.5(2) . . ?
O26 Dy4 O18 68.5(2) . . ?
O28 Dy4 O18 125.0(2) . . ?
O20 Dy4 O18 72.5(2) . . ?
O17 Dy4 O18 51.43(19) . . ?
O24 Dy4 O19 79.1(2) . . ?
O15 Dy4 O19 73.3(2) . . ?
O11 Dy4 O19 139.1(2) . . ?
O26 Dy4 O19 120.4(2) . . ?
O28 Dy4 O19 141.2(2) . . ?
O20 Dy4 O19 51.4(2) . . ?
O17 Dy4 O19 65.0(2) . . ?
O18 Dy4 O19 92.8(2) . . ?
O24 Dy4 C43 103.4(3) . . ?
O15 Dy4 C43 69.5(3) . . ?
O11 Dy4 C43 151.6(2) . . ?
O26 Dy4 C43 94.7(2) . . ?
O28 Dy4 C43 137.6(3) . . ?
O20 Dy4 C43 25.9(2) . . ?
O17 Dy4 C43 77.3(2) . . ?
O18 Dy4 C43 83.9(2) . . ?
O19 Dy4 C43 25.7(2) . . ?
O23 Dy5 O3 136.7(2) . . ?
O23 Dy5 O7 133.7(2) . . ?
O3 Dy5 O7 69.4(2) . . ?
O23 Dy5 O21 140.2(2) . . ?
O3 Dy5 O21 75.3(2) . . ?
O7 Dy5 O21 71.9(2) . . ?
O23 Dy5 O19 73.3(2) . . ?
O3 Dy5 O19 144.5(2) . . ?
O7 Dy5 O19 105.3(2) . . ?
O21 Dy5 O19 69.9(2) . . ?
O23 Dy5 O17 83.0(2) . . ?
O3 Dy5 O17 93.9(2) . . ?
O7 Dy5 O17 140.7(2) . . ?
O21 Dy5 O17 69.5(2) . . ?
O19 Dy5 O17 67.6(2) . . ?
O23 Dy5 N5 75.8(3) . . ?
O3 Dy5 N5 77.9(3) . . ?
O7 Dy5 N5 75.6(3) . . ?
O21 Dy5 N5 143.3(2) . . ?
O19 Dy5 N5 136.4(3) . . ?
O17 Dy5 N5 137.2(3) . . ?
O23 Dy5 O4 75.7(2) . . ?
O3 Dy5 O4 63.4(2) . . ?
O7 Dy5 O4 126.3(2) . . ?
O21 Dy5 O4 116.6(2) . . ?
O19 Dy5 O4 127.9(2) . . ?
O17 Dy5 O4 67.9(2) . . ?
N5 Dy5 O4 71.0(3) . . ?
O23 Dy5 O8 75.9(2) . . ?
O3 Dy5 O8 127.9(2) . . ?
O7 Dy5 O8 61.7(2) . . ?
O21 Dy5 O8 103.9(2) . . ?
O19 Dy5 O8 69.0(2) . . ?
O17 Dy5 O8 135.6(2) . . ?
N5 Dy5 O8 74.1(3) . . ?
O4 Dy5 O8 139.2(2) . . ?
O7 Co1 O3 80.3(3) . . ?
O7 Co1 N6 96.4(3) . . ?
O3 Co1 N6 96.8(3) . . ?
O7 Co1 N2 163.6(3) . 2_767 ?
O3 Co1 N2 86.0(3) . 2_767 ?
N6 Co1 N2 94.1(3) . 2_767 ?
O7 Co1 N4 88.2(3) . 2_767 ?
O3 Co1 N4 165.8(3) . 2_767 ?
N6 Co1 N4 92.9(3) . 2_767 ?
N2 Co1 N4 103.8(3) 2_767 2_767 ?
O7 Co1 O22 90.7(2) . 2_767 ?
O3 Co1 O22 91.3(2) . 2_767 ?
N6 Co1 O22 170.1(3) . 2_767 ?
N2 Co1 O22 80.6(3) 2_767 2_767 ?
N4 Co1 O22 80.3(3) 2_767 2_767 ?
N10 Co2 N9 114.7(7) . . ?
N10 Co2 N7 110.0(6) . . ?
N9 Co2 N7 106.2(7) . . ?
N10 Co2 N8 116.5(7) . . ?
N9 Co2 N8 101.7(7) . . ?
N7 Co2 N8 106.8(6) . . ?
N10 Co2 O30 82.4(5) . . ?
N9 Co2 O30 157.4(5) . . ?
N7 Co2 O30 79.5(6) . . ?
N8 Co2 O30 56.0(6) . . ?
C8 N1 N2 116.8(8) . . ?
C8 N1 Dy1 129.5(6) . . ?
N2 N1 Dy1 113.4(5) . . ?
C9 N2 N1 116.1(8) . . ?
C9 N2 Co1 126.8(7) . 2_767 ?
N1 N2 Co1 117.0(6) . 2_767 ?
C24 N3 N4 117.0(8) . . ?
C24 N3 Dy1 131.5(6) . . ?
N4 N3 Dy1 111.6(5) . . ?
C25 N4 N3 114.6(8) . . ?
C25 N4 Co1 125.1(7) . 2_767 ?
N3 N4 Co1 118.1(6) . 2_767 ?
C49 N5 Dy5 172.2(9) . . ?
C51 N6 Co1 173.1(9) . . ?
C52 N7 Co2 152.8(16) . . ?
C53 N8 Co2 153.8(19) . . ?
C54 N9 Co2 157.9(15) . . ?
C55 N10 Co2 176.1(13) . . ?
C1 O1 Dy3 120.3(5) . . ?
C1 O1 Dy1 130.0(6) . . ?
Dy3 O1 Dy1 108.0(2) . . ?
C2 O2 C7 116.2(7) . . ?
C2 O2 Dy3 114.3(5) . . ?
C7 O2 Dy3 126.3(6) . . ?
C15 O3 Co1 127.0(6) . . ?
C15 O3 Dy5 127.5(6) . . ?
Co1 O3 Dy5 104.9(3) . . ?
C14 O4 C16 115.0(8) . . ?
C14 O4 Dy5 116.7(5) . . ?
C16 O4 Dy5 123.6(6) . . ?
C17 O5 Dy2 123.1(6) . . ?
C17 O5 Dy1 126.2(6) . . ?
Dy2 O5 Dy1 107.4(2) . . ?
C18 O6 C23 117.5(7) . . ?
C18 O6 Dy2 114.7(5) . . ?
C23 O6 Dy2 124.0(6) . . ?
C31 O7 Co1 128.7(6) . . ?
C31 O7 Dy5 127.2(6) . . ?
Co1 O7 Dy5 103.7(3) . . ?
C30 O8 C32 115.0(9) . . ?
C30 O8 Dy5 118.2(6) . . ?
C32 O8 Dy5 124.9(7) . . ?
C33 O9 Dy2 126.4(6) . . ?
C33 O10 Dy1 141.0(6) . . ?
C35 O11 Dy4 138.0(6) . . ?
C35 O12 Dy2 138.9(7) . . ?
C37 O13 Dy3 135.4(6) . . ?
C37 O14 Dy1 138.6(7) . . ?
C39 O15 Dy4 135.0(7) . . ?
C39 O16 Dy3 140.8(7) . . ?
C41 O17 Dy5 133.3(6) . . ?
C41 O17 Dy4 94.9(5) . . ?
Dy5 O17 Dy4 110.8(3) . . ?
C41 O18 Dy2 153.4(6) . . ?
C41 O18 Dy4 94.2(5) . . ?
Dy2 O18 Dy4 104.1(2) . . ?
C43 O19 Dy5 129.7(6) . . ?
C43 O19 Dy4 92.9(5) . . ?
Dy5 O19 Dy4 109.8(3) . . ?
C43 O20 Dy3 147.2(6) . . ?
C43 O20 Dy4 96.2(6) . . ?
Dy3 O20 Dy4 105.6(2) . . ?
C45 O21 Dy5 145.1(6) . . ?
C45 O22 Co1 121.2(6) 2_767 2_767 ?
C45 O22 Dy1 129.1(6) 2_767 . ?
Co1 O22 Dy1 109.6(2) 2_767 . ?
C47 O23 Dy5 141.8(6) . . ?
C47 O24 Dy4 134.2(7) . . ?
Dy1 O25 Dy2 107.3(2) . . ?
Dy1 O25 Dy3 105.4(2) . . ?
Dy2 O25 Dy3 106.8(2) . . ?
Dy1 O25 H25 112.3 . . ?
Dy2 O25 H25 112.3 . . ?
Dy3 O25 H25 112.3 . . ?
Dy2 O26 Dy4 110.1(2) . . ?
Dy2 O26 Dy3 107.6(2) . . ?
Dy4 O26 Dy3 109.0(3) . . ?
Dy2 O26 H26 110.0 . . ?
Dy4 O26 H26 110.0 . . ?
Dy3 O26 H26 110.0 . . ?
Dy3 O29 H29A 109.5 . . ?
O1 C1 C6 123.2(8) . . ?
O1 C1 C2 118.9(8) . . ?
C6 C1 C2 117.9(8) . . ?
C3 C2 O2 125.1(9) . . ?
C3 C2 C1 121.9(9) . . ?
O2 C2 C1 112.9(7) . . ?
C2 C3 C4 119.6(9) . . ?
C2 C3 H3 120.2 . . ?
C4 C3 H3 120.2 . . ?
C5 C4 C3 120.7(9) . . ?
C5 C4 H4 119.6 . . ?
C3 C4 H4 119.6 . . ?
C4 C5 C6 120.5(10) . . ?
C4 C5 H5 119.7 . . ?
C6 C5 H5 119.7 . . ?
C1 C6 C5 119.3(9) . . ?
C1 C6 C8 123.6(8) . . ?
C5 C6 C8 117.1(9) . . ?
O2 C7 H7A 109.5 . . ?
O2 C7 H7B 109.5 . . ?
H7A C7 H7B 109.5 . . ?
O2 C7 H7C 109.5 . . ?
H7A C7 H7C 109.5 . . ?
H7B C7 H7C 109.5 . . ?
N1 C8 C6 124.5(9) . . ?
N1 C8 H8 117.7 . . ?
C6 C8 H8 117.7 . . ?
N2 C9 C10 126.8(10) . . ?
N2 C9 H9 116.6 . . ?
C10 C9 H9 116.6 . . ?
C11 C10 C15 118.4(10) . 2_767 ?
C11 C10 C9 119.0(10) . . ?
C15 C10 C9 122.3(10) 2_767 . ?
C12 C11 C10 122.8(13) 2_767 . ?
C12 C11 H11 118.6 2_767 . ?
C10 C11 H11 118.6 . . ?
C11 C12 C13 118.4(13) 2_767 . ?
C11 C12 H12 120.8 2_767 . ?
C13 C12 H12 120.8 . . ?
C14 C13 C12 120.1(11) . . ?
C14 C13 H13 119.9 . . ?
C12 C13 H13 119.9 . . ?
C13 C14 O4 124.4(10) . . ?
C13 C14 C15 121.9(10) . . ?
O4 C14 C15 113.7(9) . . ?
O3 C15 C14 118.0(9) . . ?
O3 C15 C10 123.7(9) . 2_767 ?
C14 C15 C10 118.2(10) . 2_767 ?
O4 C16 H16A 109.5 . . ?
O4 C16 H16B 109.5 . . ?
H16A C16 H16B 109.5 . . ?
O4 C16 H16C 109.5 . . ?
H16A C16 H16C 109.5 . . ?
H16B C16 H16C 109.5 . . ?
O5 C17 C22 123.9(8) . . ?
O5 C17 C18 117.7(8) . . ?
C22 C17 C18 118.4(8) . . ?
O6 C18 C17 115.9(8) . . ?
O6 C18 C19 123.3(9) . . ?
C17 C18 C19 120.7(9) . . ?
C20 C19 C18 119.6(10) . . ?
C20 C19 H19 120.2 . . ?
C18 C19 H19 120.2 . . ?
C19 C20 C21 119.8(9) . . ?
C19 C20 H20 120.1 . . ?
C21 C20 H20 120.1 . . ?
C20 C21 C22 121.0(9) . . ?
C20 C21 H21 119.5 . . ?
C22 C21 H21 119.5 . . ?
C17 C22 C21 120.1(9) . . ?
C17 C22 C24 122.1(8) . . ?
C21 C22 C24 117.7(9) . . ?
O6 C23 H23A 109.5 . . ?
O6 C23 H23B 109.5 . . ?
H23A C23 H23B 109.5 . . ?
O6 C23 H23C 109.5 . . ?
H23A C23 H23C 109.5 . . ?
H23B C23 H23C 109.5 . . ?
N3 C24 C22 122.3(9) . . ?
N3 C24 H24 118.9 . . ?
C22 C24 H24 118.9 . . ?
N4 C25 C26 128.1(9) . 2_767 ?
N4 C25 H25A 116.0 . . ?
C26 C25 H25A 116.0 2_767 . ?
C27 C26 C31 119.9(10) . . ?
C27 C26 C25 116.9(10) . 2_767 ?
C31 C26 C25 122.8(10) . 2_767 ?
C28 C27 C26 121.1(11) . . ?
C28 C27 H27 119.5 . . ?
C26 C27 H27 119.4 . . ?
C27 C28 C29 119.6(11) . . ?
C27 C28 H28 120.2 . . ?
C29 C28 H28 120.2 . . ?
C30 C29 C28 120.1(10) . . ?
C30 C29 H29 119.9 . . ?
C28 C29 H29 119.9 . . ?
O8 C30 C29 125.5(10) . . ?
O8 C30 C31 112.4(9) . . ?
C29 C30 C31 122.1(10) . . ?
O7 C31 C26 125.1(9) . . ?
O7 C31 C30 117.7(9) . . ?
C26 C31 C30 117.2(9) . . ?
O8 C32 H32A 109.5 . . ?
O8 C32 H32B 109.5 . . ?
H32A C32 H32B 109.5 . . ?
O8 C32 H32C 109.5 . . ?
H32A C32 H32C 109.5 . . ?
H32B C32 H32C 109.5 . . ?
O10 C33 O9 124.5(9) . . ?
O10 C33 C34 117.1(9) . . ?
O9 C33 C34 118.4(9) . . ?
C33 C34 H34A 109.5 . . ?
C33 C34 H34B 109.5 . . ?
H34A C34 H34B 109.5 . . ?
C33 C34 H34C 109.5 . . ?
H34A C34 H34C 109.5 . . ?
H34B C34 H34C 109.5 . . ?
O11 C35 O12 124.1(9) . . ?
O11 C35 C36 117.8(9) . . ?
O12 C35 C36 118.0(10) . . ?
C35 C36 H36A 109.5 . . ?
C35 C36 H36B 109.5 . . ?
H36A C36 H36B 109.5 . . ?
C35 C36 H36C 109.5 . . ?
H36A C36 H36C 109.5 . . ?
H36B C36 H36C 109.5 . . ?
O14 C37 O13 124.3(10) . . ?
O14 C37 C38 117.2(10) . . ?
O13 C37 C38 118.4(10) . . ?
C37 C38 H38A 109.5 . . ?
C37 C38 H38B 109.5 . . ?
H38A C38 H38B 109.5 . . ?
C37 C38 H38C 109.5 . . ?
H38A C38 H38C 109.5 . . ?
H38B C38 H38C 109.5 . . ?
O15 C39 O16 123.5(10) . . ?
O15 C39 C40 119.3(10) . . ?
O16 C39 C40 117.2(10) . . ?
C39 C40 H40A 109.5 . . ?
C39 C40 H40B 109.5 . . ?
H40A C40 H40B 109.5 . . ?
C39 C40 H40C 109.5 . . ?
H40A C40 H40C 109.5 . . ?
H40B C40 H40C 109.5 . . ?
O17 C41 O18 118.9(8) . . ?
O17 C41 C42 121.4(8) . . ?
O18 C41 C42 119.7(8) . . ?
C41 C42 H42A 109.5 . . ?
C41 C42 H42B 109.5 . . ?
H42A C42 H42B 109.5 . . ?
C41 C42 H42C 109.5 . . ?
H42A C42 H42C 109.5 . . ?
H42B C42 H42C 109.5 . . ?
O19 C43 O20 118.8(9) . . ?
O19 C43 C44 121.4(9) . . ?
O20 C43 C44 119.8(9) . . ?
O19 C43 Dy4 61.4(5) . . ?
O20 C43 Dy4 57.9(5) . . ?
C44 C43 Dy4 170.1(7) . . ?
C43 C44 H44A 109.5 . . ?
C43 C44 H44B 109.5 . . ?
H44A C44 H44B 109.5 . . ?
C43 C44 H44C 109.5 . . ?
H44A C44 H44C 109.5 . . ?
H44B C44 H44C 109.5 . . ?
O21 C45 O22 124.7(8) . 2_767 ?
O21 C45 C46 115.8(8) . . ?
O22 C45 C46 119.5(8) 2_767 . ?
C45 C46 H46A 109.5 . . ?
C45 C46 H46B 109.5 . . ?
H46A C46 H46B 109.5 . . ?
C45 C46 H46C 109.5 . . ?
H46A C46 H46C 109.5 . . ?
H46B C46 H46C 109.5 . . ?
O24 C47 O23 124.6(10) . . ?
O24 C47 C48 116.4(10) . . ?
O23 C47 C48 119.0(10) . . ?
C47 C48 H48A 109.5 . . ?
C47 C48 H48B 109.5 . . ?
H48A C48 H48B 109.5 . . ?
C47 C48 H48C 109.5 . . ?
H48A C48 H48C 109.5 . . ?
H48B C48 H48C 109.5 . . ?
N5 C49 C50 177.2(13) . . ?
C49 C50 H50A 109.5 . . ?
C49 C50 H50B 109.5 . . ?
H50A C50 H50B 109.5 . . ?
C49 C50 H50C 109.5 . . ?
H50A C50 H50C 109.5 . . ?
H50B C50 H50C 109.5 . . ?
N6 C51 S1 178.9(10) . . ?
N7 C52 S2 179.2(16) . . ?
N8 C53 S3 177(2) . . ?
N9 C54 S4 177.3(14) . . ?
N10 C55 S5 175.8(16) . . ?
N11 C56 C57 178(2) . . ?
C56 C57 H57A 109.5 . . ?
C56 C57 H57B 109.5 . . ?
H57A C57 H57B 109.5 . . ?
C56 C57 H57C 109.5 . . ?
H57A C57 H57C 109.5 . . ?
H57B C57 H57C 109.5 . . ?

loop_
_geom_bond_atom_site_label_1
_geom_bond_atom_site_label_2
_geom_bond_distance
_geom_bond_site_symmetry_2
_geom_bond_publ_flag
Dy1 O14 2.304(7) . ?
Dy1 O25 2.311(6) . ?
Dy1 O1 2.321(6) . ?
Dy1 O10 2.327(7) . ?
Dy1 O5 2.381(6) . ?
Dy1 O22 2.443(6) . ?
Dy1 N3 2.476(7) . ?
Dy1 N1 2.530(7) . ?
Dy2 O12 2.251(7) . ?
Dy2 O9 2.289(7) . ?
Dy2 O5 2.296(6) . ?
Dy2 O26 2.363(7) . ?
Dy2 O25 2.370(6) . ?
Dy2 O18 2.401(6) . ?
Dy2 O27 2.443(7) . ?
Dy2 O6 2.538(6) . ?
Dy3 O16 2.268(7) . ?
Dy3 O13 2.301(7) . ?
Dy3 O1 2.312(6) . ?
Dy3 O20 2.381(6) . ?
Dy3 O26 2.382(7) . ?
Dy3 O29 2.389(7) . ?
Dy3 O25 2.398(6) . ?
Dy3 O2 2.526(6) . ?
Dy4 O24 2.277(6) . ?
Dy4 O15 2.316(7) . ?
Dy4 O11 2.338(7) . ?
Dy4 O26 2.374(6) . ?
Dy4 O28 2.427(6) . ?
Dy4 O20 2.482(6) . ?
Dy4 O17 2.508(6) . ?
Dy4 O18 2.522(6) . ?
Dy4 O19 2.559(6) . ?
Dy4 C43 2.912(10) . ?
Dy5 O23 2.284(6) . ?
Dy5 O3 2.291(6) . ?
Dy5 O7 2.345(6) . ?
Dy5 O21 2.358(6) . ?
Dy5 O19 2.435(6) . ?
Dy5 O17 2.457(6) . ?
Dy5 N5 2.497(8) . ?
Dy5 O4 2.604(7) . ?
Dy5 O8 2.623(7) . ?
Co1 O7 2.034(6) . ?
Co1 O3 2.058(6) . ?
Co1 N6 2.064(8) . ?
Co1 N2 2.098(9) 2_767 ?
Co1 N4 2.120(8) 2_767 ?
Co1 O22 2.196(6) 2_767 ?
Co2 N10 1.919(13) . ?
Co2 N9 1.933(15) . ?
Co2 N7 1.969(16) . ?
Co2 N8 1.975(18) . ?
Co2 O30 2.325(9) . ?
S1 C51 1.637(11) . ?
S2 C52 1.54(2) . ?
S3 C53 1.626(19) . ?
S4 C54 1.569(17) . ?
S5 C55 1.580(18) . ?
N1 C8 1.297(12) . ?
N1 N2 1.406(11) . ?
N2 C9 1.268(13) . ?
N2 Co1 2.098(8) 2_767 ?
N3 C24 1.285(12) . ?
N3 N4 1.416(10) . ?
N4 C25 1.273(13) . ?
N4 Co1 2.120(8) 2_767 ?
N5 C49 1.142(13) . ?
N6 C51 1.173(13) . ?
N7 C52 1.20(2) . ?
N8 C53 1.19(2) . ?
N9 C54 1.204(18) . ?
N10 C55 1.159(18) . ?
N11 C56 1.14(2) . ?
O1 C1 1.332(10) . ?
O2 C2 1.389(11) . ?
O2 C7 1.436(11) . ?
O3 C15 1.334(12) . ?
O4 C14 1.369(12) . ?
O4 C16 1.428(11) . ?
O5 C17 1.353(10) . ?
O6 C18 1.386(11) . ?
O6 C23 1.453(11) . ?
O7 C31 1.312(11) . ?
O8 C30 1.355(12) . ?
O8 C32 1.425(12) . ?
O9 C33 1.260(11) . ?
O10 C33 1.236(12) . ?
O11 C35 1.243(12) . ?
O12 C35 1.270(11) . ?
O13 C37 1.260(12) . ?
O14 C37 1.248(12) . ?
O15 C39 1.261(13) . ?
O16 C39 1.265(12) . ?
O17 C41 1.265(11) . ?
O18 C41 1.270(11) . ?
O19 C43 1.264(11) . ?
O20 C43 1.279(11) . ?
O21 C45 1.240(11) . ?
O22 C45 1.263(11) 2_767 ?
O22 Co1 2.196(6) 2_767 ?
O23 C47 1.266(12) . ?
O24 C47 1.248(12) . ?
O25 H25 1.0000 . ?
O26 H26 1.0000 . ?
O29 H29A 0.8400 . ?
C1 C6 1.411(13) . ?
C1 C2 1.413(13) . ?
C2 C3 1.368(13) . ?
C3 C4 1.393(15) . ?
C3 H3 0.9500 . ?
C4 C5 1.365(15) . ?
C4 H4 0.9500 . ?
C5 C6 1.420(13) . ?
C5 H5 0.9500 . ?
C6 C8 1.421(14) . ?
C7 H7A 0.9800 . ?
C7 H7B 0.9800 . ?
C7 H7C 0.9800 . ?
C8 H8 0.9500 . ?
C9 C10 1.453(14) . ?
C9 H9 0.9500 . ?
C10 C11 1.377(16) . ?
C10 C15 1.417(15) 2_767 ?
C11 C12 1.375(19) 2_767 ?
C11 H11 0.9500 . ?
C12 C11 1.375(19) 2_767 ?
C12 C13 1.412(19) . ?
C12 H12 0.9500 . ?
C13 C14 1.343(15) . ?
C13 H13 0.9500 . ?
C14 C15 1.410(14) . ?
C15 C10 1.417(15) 2_767 ?
C16 H16A 0.9800 . ?
C16 H16B 0.9800 . ?
C16 H16C 0.9800 . ?
C17 C22 1.376(13) . ?
C17 C18 1.393(13) . ?
C18 C19 1.400(13) . ?
C19 C20 1.368(14) . ?
C19 H19 0.9500 . ?
C20 C21 1.370(15) . ?
C20 H20 0.9500 . ?
C21 C22 1.393(13) . ?
C21 H21 0.9500 . ?
C22 C24 1.477(14) . ?
C23 H23A 0.9800 . ?
C23 H23B 0.9800 . ?
C23 H23C 0.9800 . ?
C24 H24 0.9500 . ?
C25 C26 1.436(14) 2_767 ?
C25 H25A 0.9500 . ?
C26 C27 1.402(15) . ?
C26 C31 1.425(14) . ?
C26 C25 1.436(14) 2_767 ?
C27 C28 1.380(16) . ?
C27 H27 0.9500 . ?
C28 C29 1.415(16) . ?
C28 H28 0.9500 . ?
C29 C30 1.357(15) . ?
C29 H29 0.9500 . ?
C30 C31 1.428(14) . ?
C32 H32A 0.9800 . ?
C32 H32B 0.9800 . ?
C32 H32C 0.9800 . ?
C33 C34 1.516(15) . ?
C34 H34A 0.9800 . ?
C34 H34B 0.9800 . ?
C34 H34C 0.9800 . ?
C35 C36 1.490(16) . ?
C36 H36A 0.9800 . ?
C36 H36B 0.9800 . ?
C36 H36C 0.9800 . ?
C37 C38 1.479(15) . ?
C38 H38A 0.9800 . ?
C38 H38B 0.9800 . ?
C38 H38C 0.9800 . ?
C39 C40 1.504(15) . ?
C40 H40A 0.9800 . ?
C40 H40B 0.9800 . ?
C40 H40C 0.9800 . ?
C41 C42 1.472(14) . ?
C42 H42A 0.9800 . ?
C42 H42B 0.9800 . ?
C42 H42C 0.9800 . ?
C43 C44 1.498(14) . ?
C44 H44A 0.9800 . ?
C44 H44B 0.9800 . ?
C44 H44C 0.9800 . ?
C45 O22 1.263(10) 2_767 ?
C45 C46 1.516(13) . ?
C46 H46A 0.9800 . ?
C46 H46B 0.9800 . ?
C46 H46C 0.9800 . ?
C47 C48 1.512(15) . ?
C48 H48A 0.9800 . ?
C48 H48B 0.9800 . ?
C48 H48C 0.9800 . ?
C49 C50 1.474(16) . ?
C50 H50A 0.9800 . ?
C50 H50B 0.9800 . ?
C50 H50C 0.9800 . ?
C56 C57 1.47(2) . ?
C57 H57A 0.9800 . ?
C57 H57B 0.9800 . ?
C57 H57C 0.9800 . ?
